data_4331527
loop_
_publ_author_name
'Acharyya, Rama'
'Dutta, Swati'
'Basuli, Falguni'
'Peng, Shie-Ming'
'Lee, Gene-Hsiang'
'Falvello, Larry R.'
'Bhattacharya, Samaresh'

_publ_section_title
;
 Rhodium Assisted C&#x2212;H Activation of Benzaldehyde Thiosemicarbazones
 and Their Oxidation via Activation of Molecular Oxygen
;
_journal_issue 3
_journal_name_full 'Inorganic Chemistry'
_journal_page_first 1252
_journal_page_last 1259
_journal_paper_doi 10.1021/ic050505w
_journal_volume 45
_journal_year 2006
_chemical_formula_sum 'C46 H42 Cl N4 O3 P2 Rh S'
_chemical_formula_weight 931.20
_chemical_name_systematic
; 
 ? 
;
_space_group_IT_number 15
_symmetry_cell_setting monoclinic
_symmetry_space_group_name_Hall '-C 2yc'
_symmetry_space_group_name_H-M 'C 1 2/c 1'
_atom_sites_solution_hydrogens geom
_atom_sites_solution_primary direct
_atom_sites_solution_secondary difmap
_audit_creation_method SHELXL-97
_cell_angle_alpha 90.00
_cell_angle_beta 120.13
_cell_angle_gamma 90.00
_cell_formula_units_Z 8
_cell_length_a 40.8268(9)
_cell_length_b 10.2807(2)
_cell_length_c 23.8179(5)
_cell_measurement_reflns_used 8859
_cell_measurement_temperature 295(2)
_cell_measurement_theta_max 27.50
_cell_measurement_theta_min 2.15
_cell_volume 8646.3(3)
_computing_cell_refinement 'Bruker SAINT'
_computing_data_collection 'Bruker SMART'
_computing_data_reduction 'Bruker SAINT'
_computing_molecular_graphics 'Bruker SHELXTL'
_computing_publication_material 'Bruker SHELXTL'
_computing_structure_refinement 'SHELXL-97 (Sheldrick, 1997)'
_computing_structure_solution 'SHELXS-97 (Sheldrick, 1990)'
_diffrn_ambient_temperature 295(2)
_diffrn_measured_fraction_theta_full 1.000
_diffrn_measured_fraction_theta_max 1.000
_diffrn_measurement_device_type 'CCD area detector'
_diffrn_measurement_method 'phi and omega scans'
_diffrn_radiation_monochromator graphite
_diffrn_radiation_source 'fine-focus sealed tube'
_diffrn_radiation_type MoK\a
_diffrn_radiation_wavelength 0.71073
_diffrn_reflns_av_R_equivalents 0.0465
_diffrn_reflns_av_sigmaI/netI 0.0620
_diffrn_reflns_limit_h_max 52
_diffrn_reflns_limit_h_min -49
_diffrn_reflns_limit_k_max 13
_diffrn_reflns_limit_k_min -13
_diffrn_reflns_limit_l_max 30
_diffrn_reflns_limit_l_min -30
_diffrn_reflns_number 37266
_diffrn_reflns_theta_full 27.50
_diffrn_reflns_theta_max 27.50
_diffrn_reflns_theta_min 1.15
_diffrn_standards_decay_% 0
_exptl_absorpt_coefficient_mu 0.625
_exptl_absorpt_correction_T_max 0.8944
_exptl_absorpt_correction_T_min 0.8429
_exptl_absorpt_correction_type multi-scan
_exptl_crystal_colour yellow
_exptl_crystal_density_diffrn 1.431
_exptl_crystal_density_meas ?
_exptl_crystal_density_method 'not measured'
_exptl_crystal_description block
_exptl_crystal_F_000 3824
_exptl_crystal_size_max 0.25
_exptl_crystal_size_mid 0.20
_exptl_crystal_size_min 0.10
_refine_diff_density_max 0.910
_refine_diff_density_min -0.517
_refine_diff_density_rms 0.069
_refine_ls_extinction_method none
_refine_ls_goodness_of_fit_ref 1.016
_refine_ls_hydrogen_treatment mixed
_refine_ls_matrix_type full
_refine_ls_number_parameters 506
_refine_ls_number_reflns 9939
_refine_ls_number_restraints 4
_refine_ls_restrained_S_all 1.018
_refine_ls_R_factor_all 0.0732
_refine_ls_R_factor_gt 0.0371
_refine_ls_shift/su_max 0.001
_refine_ls_shift/su_mean 0.000
_refine_ls_structure_factor_coef Fsqd
_refine_ls_weighting_details 'calc w=1/[\s^2^(Fo^2^)+(0.0412P)^2^+0.0000P] where P=(Fo^2^+2Fc^2^)/3'
_refine_ls_weighting_scheme calc
_refine_ls_wR_factor_gt 0.0860
_refine_ls_wR_factor_ref 0.0924
_reflns_number_gt 6428
_reflns_number_total 9939
_reflns_threshold_expression >2sigma(I)
_cod_data_source_file ic050505wsup2.cif
_cod_data_source_block ic7982
_cod_depositor_comments
;
The following automatic conversions were performed:

'_symmetry_cell_setting' value 'Monoclinic' changed to 'monoclinic'
according to /home/saulius/struct/CIF-dictionaries/cif_core.dic
dictionary named 'cif_core.dic' version 2.4.2 from 2011-04-26.

Automatic conversion script
Id: cif_fix_values 1891 2012-01-12 08:04:46Z andrius 

The following automatic conversions were performed:

'_exptl_crystal_density_meas' value 'not_measured' was changed to '?'
- the value is perceived as not measured.

Automatic conversion script
Id: cif_fix_values 3008 2015-01-20 13:52:24Z robertas 
;
_cod_original_cell_volume 8646.5(3)
_cod_original_sg_symbol_H-M C2/c
_cod_database_code 4331527

loop_
_symmetry_equiv_pos_as_xyz
'x, y, z'
'-x, y, -z+1/2'
'x+1/2, y+1/2, z'
'-x+1/2, y+1/2, -z+1/2'
'-x, -y, -z'
'x, -y, z-1/2'
'-x+1/2, -y+1/2, -z'
'x+1/2, -y+1/2, z-1/2'

loop_
_atom_site_label
_atom_site_type_symbol
_atom_site_fract_x
_atom_site_fract_y
_atom_site_fract_z
_atom_site_U_iso_or_equiv
_atom_site_adp_type
_atom_site_occupancy
_atom_site_symmetry_multiplicity
_atom_site_calc_flag
_atom_site_refinement_flags
Rh Rh -0.127827(6) 0.19254(2) -0.111483(11) 0.02736(7) Uani 1 1 d .
H1 H -0.1562(9) 0.291(3) -0.1440(15) 0.060(10) Uiso 1 1 d .
Cl1 Cl -0.27420(2) -0.05101(10) -0.27167(5) 0.0610(3) Uani 1 1 d .
S1 S -0.07052(2) 0.30049(8) -0.04686(4) 0.03573(18) Uani 1 1 d .
P1 P -0.14769(2) 0.21888(8) -0.03563(4) 0.0328(2) Uani 1 1 d .
P2 P -0.12079(2) 0.20198(8) -0.20338(4) 0.03134(18) Uani 1 1 d .
O1 O -0.05369(7) 0.3860(2) -0.07455(12) 0.0598(7) Uani 1 1 d .
O2 O -0.06338(7) 0.3446(3) 0.01681(12) 0.0661(8) Uani 1 1 d .
N1 N -0.00305(7) 0.1809(3) 0.00616(13) 0.0510(8) Uani 1 1 d .
H1A H 0.0132 0.1186 0.0195 0.061 Uiso 1 1 calc R
H1B H 0.0045 0.2604 0.0122 0.061 Uiso 1 1 calc R
N2 N -0.05274(7) 0.0363(3) -0.03412(12) 0.0368(6) Uani 1 1 d .
N3 N -0.09185(6) 0.0317(2) -0.07172(11) 0.0319(6) Uani 1 1 d .
C1 C -0.16592(8) 0.0448(3) -0.15258(13) 0.0292(7) Uani 1 1 d .
C2 C -0.20471(8) 0.0496(3) -0.19494(14) 0.0366(8) Uani 1 1 d .
H2A H -0.2169 0.1297 -0.2078 0.044 Uiso 1 1 calc R
C3 C -0.22524(9) -0.0633(3) -0.21796(15) 0.0413(8) Uani 1 1 d .
C4 C -0.20890(9) -0.1851(3) -0.20000(16) 0.0483(9) Uani 1 1 d .
H4A H -0.2235 -0.2600 -0.2160 0.058 Uiso 1 1 calc R
C5 C -0.17052(9) -0.1924(3) -0.15781(15) 0.0442(8) Uani 1 1 d .
H5A H -0.1589 -0.2733 -0.1451 0.053 Uiso 1 1 calc R
C6 C -0.14870(8) -0.0794(3) -0.13373(14) 0.0333(7) Uani 1 1 d .
C7 C -0.10794(9) -0.0816(3) -0.09018(14) 0.0347(7) Uani 1 1 d .
H7A H -0.0943 -0.1588 -0.0765 0.042 Uiso 1 1 calc R
C8 C -0.03977(9) 0.1544(3) -0.02373(14) 0.0374(8) Uani 1 1 d .
C9 C -0.15169(9) 0.3859(3) -0.01205(15) 0.0369(8) Uani 1 1 d .
C10 C -0.16861(10) 0.4068(4) 0.02525(17) 0.0500(9) Uani 1 1 d .
H10A H -0.1769 0.3364 0.0393 0.060 Uiso 1 1 calc R
C11 C -0.17314(11) 0.5325(4) 0.04162(18) 0.0588(10) Uani 1 1 d .
H11A H -0.1849 0.5460 0.0659 0.071 Uiso 1 1 calc R
C12 C -0.16049(12) 0.6353(4) 0.02245(19) 0.0619(11) Uani 1 1 d .
H12A H -0.1633 0.7191 0.0341 0.074 Uiso 1 1 calc R
C13 C -0.14356(12) 0.6169(4) -0.01385(19) 0.0633(11) Uani 1 1 d .
H13A H -0.1347 0.6880 -0.0264 0.076 Uiso 1 1 calc R
C14 C -0.13954(10) 0.4923(3) -0.03205(17) 0.0489(9) Uani 1 1 d .
H14A H -0.1286 0.4804 -0.0578 0.059 Uiso 1 1 calc R
C15 C -0.11759(9) 0.1360(3) 0.04196(15) 0.0374(8) Uani 1 1 d .
C16 C -0.09651(9) 0.2033(4) 0.09923(15) 0.0472(9) Uani 1 1 d .
H16A H -0.0979 0.2936 0.0994 0.057 Uiso 1 1 calc R
C17 C -0.07303(10) 0.1372(4) 0.15700(17) 0.0585(11) Uani 1 1 d .
H17A H -0.0591 0.1836 0.1954 0.070 Uiso 1 1 calc R
C18 C -0.07033(10) 0.0051(4) 0.15753(18) 0.0575(11) Uani 1 1 d .
H18A H -0.0550 -0.0387 0.1962 0.069 Uiso 1 1 calc R
C19 C -0.09023(10) -0.0628(4) 0.10099(18) 0.0554(10) Uani 1 1 d .
H19A H -0.0882 -0.1529 0.1013 0.066 Uiso 1 1 calc R
C20 C -0.11345(10) 0.0012(3) 0.04324(16) 0.0455(8) Uani 1 1 d .
H20A H -0.1264 -0.0462 0.0049 0.055 Uiso 1 1 calc R
C21 C -0.19620(9) 0.1617(3) -0.06412(15) 0.0396(8) Uani 1 1 d .
C22 C -0.20541(11) 0.0411(4) -0.05056(17) 0.0578(10) Uani 1 1 d .
H22A H -0.1863 -0.0148 -0.0222 0.069 Uiso 1 1 calc R
C23 C -0.24302(13) 0.0026(5) -0.0791(2) 0.0777(14) Uani 1 1 d .
H23A H -0.2488 -0.0787 -0.0693 0.093 Uiso 1 1 calc R
C24 C -0.27139(12) 0.0818(6) -0.1209(2) 0.0812(15) Uani 1 1 d .
H24A H -0.2964 0.0538 -0.1408 0.097 Uiso 1 1 calc R
C25 C -0.26303(11) 0.2029(5) -0.13382(19) 0.0711(13) Uani 1 1 d .
H25A H -0.2824 0.2587 -0.1614 0.085 Uiso 1 1 calc R
C26 C -0.22573(10) 0.2421(4) -0.10579(17) 0.0574(10) Uani 1 1 d .
H26A H -0.2203 0.3245 -0.1151 0.069 Uiso 1 1 calc R
C27 C -0.11515(9) 0.3647(3) -0.22887(15) 0.0379(8) Uani 1 1 d .
C28 C -0.10443(11) 0.3779(4) -0.27571(17) 0.0557(10) Uani 1 1 d .
H28A H -0.0983 0.3045 -0.2914 0.067 Uiso 1 1 calc R
C29 C -0.10284(12) 0.4998(4) -0.29897(19) 0.0673(12) Uani 1 1 d .
H29A H -0.0951 0.5082 -0.3295 0.081 Uiso 1 1 calc R
C30 C -0.11257(12) 0.6077(4) -0.2771(2) 0.0674(12) Uani 1 1 d .
H30A H -0.1119 0.6893 -0.2934 0.081 Uiso 1 1 calc R
C31 C -0.12326(11) 0.5961(4) -0.23141(19) 0.0636(11) Uani 1 1 d .
H31A H -0.1299 0.6700 -0.2168 0.076 Uiso 1 1 calc R
C32 C -0.12432(10) 0.4749(3) -0.20655(17) 0.0479(9) Uani 1 1 d .
H32A H -0.1312 0.4680 -0.1749 0.057 Uiso 1 1 calc R
C33 C -0.07926(9) 0.1086(3) -0.18957(14) 0.0360(7) Uani 1 1 d .
C34 C -0.08115(10) -0.0264(3) -0.19047(15) 0.0433(8) Uani 1 1 d .
H34A H -0.1043 -0.0676 -0.2044 0.052 Uiso 1 1 calc R
C35 C -0.04868(11) -0.0996(4) -0.17064(17) 0.0546(10) Uani 1 1 d .
H35A H -0.0500 -0.1899 -0.1713 0.066 Uiso 1 1 calc R
C36 C -0.01457(11) -0.0391(4) -0.15000(19) 0.0613(11) Uani 1 1 d .
H36A H 0.0072 -0.0888 -0.1363 0.074 Uiso 1 1 calc R
C37 C -0.01227(10) 0.0941(5) -0.14939(19) 0.0645(11) Uani 1 1 d .
H37A H 0.0109 0.1345 -0.1359 0.077 Uiso 1 1 calc R
C38 C -0.04467(9) 0.1683(4) -0.16894(16) 0.0491(9) Uani 1 1 d .
H38A H -0.0431 0.2586 -0.1682 0.059 Uiso 1 1 calc R
C39 C -0.15960(9) 0.1413(3) -0.28108(14) 0.0384(8) Uani 1 1 d .
C40 C -0.15454(10) 0.0554(4) -0.32111(16) 0.0576(10) Uani 1 1 d .
H40A H -0.1306 0.0224 -0.3081 0.069 Uiso 1 1 calc R
C41 C -0.18499(13) 0.0186(5) -0.38027(19) 0.0772(13) Uani 1 1 d .
H41A H -0.1812 -0.0375 -0.4071 0.093 Uiso 1 1 calc R
C42 C -0.22030(13) 0.0633(5) -0.39960(19) 0.0796(14) Uani 1 1 d .
H42A H -0.2408 0.0349 -0.4385 0.096 Uiso 1 1 calc R
C43 C -0.22580(11) 0.1508(4) -0.36155(18) 0.0677(12) Uani 1 1 d .
H43A H -0.2499 0.1840 -0.3755 0.081 Uiso 1 1 calc R
C44 C -0.19548(9) 0.1900(4) -0.30219(16) 0.0519(9) Uani 1 1 d .
H44A H -0.1994 0.2492 -0.2766 0.062 Uiso 1 1 calc R
N4 N 0.0447 0.3855 -0.1312 0.276 Uiso 1 1 d D
C45 C 0.0215 0.4614 -0.1506 0.284 Uiso 1 1 d D
C46 C -0.0052 0.5441 -0.1392 0.202 Uiso 1 1 d D
H46A H -0.0187 0.6024 -0.1751 0.303 Uiso 1 1 d .
H46B H 0.0090 0.5935 -0.1000 0.303 Uiso 1 1 d .
H46C H -0.0229 0.4890 -0.1351 0.303 Uiso 1 1 d .
O3 O -0.05913(13) 0.6384(4) -0.0332(2) 0.1193(14) Uani 1 1 d D
H3 H -0.0521(19) 0.591(6) -0.060(3) 0.179 Uiso 1 1 d D
H3' H -0.056(2) 0.627(7) 0.0075(17) 0.179 Uiso 1 1 d D

loop_
_atom_site_aniso_label
_atom_site_aniso_U_11
_atom_site_aniso_U_22
_atom_site_aniso_U_33
_atom_site_aniso_U_23
_atom_site_aniso_U_13
_atom_site_aniso_U_12
Rh 0.02469(12) 0.02819(12) 0.02715(12) 0.00079(12) 0.01148(9) -0.00080(12)
Cl1 0.0336(5) 0.0635(7) 0.0646(6) -0.0084(5) 0.0088(4) -0.0148(4)
S1 0.0290(4) 0.0351(4) 0.0371(4) -0.0030(4) 0.0122(3) -0.0032(4)
P1 0.0344(4) 0.0343(5) 0.0319(4) -0.0003(3) 0.0184(4) -0.0008(4)
P2 0.0297(4) 0.0350(5) 0.0296(4) 0.0019(4) 0.0150(3) 0.0003(4)
O1 0.0504(15) 0.0540(17) 0.0709(17) 0.0078(14) 0.0275(14) -0.0059(13)
O2 0.0569(16) 0.080(2) 0.0557(16) -0.0221(14) 0.0237(13) -0.0085(15)
N1 0.0267(14) 0.0444(17) 0.0599(18) 0.0052(15) 0.0054(13) -0.0017(14)
N2 0.0241(14) 0.0405(16) 0.0351(14) 0.0046(12) 0.0068(12) 0.0008(12)
N3 0.0257(13) 0.0363(15) 0.0303(13) 0.0027(11) 0.0115(11) -0.0012(12)
C1 0.0280(16) 0.0303(17) 0.0282(15) -0.0019(13) 0.0133(13) -0.0045(13)
C2 0.0341(18) 0.0371(19) 0.0377(18) 0.0004(15) 0.0173(15) -0.0036(15)
C3 0.0291(18) 0.050(2) 0.0379(18) -0.0040(16) 0.0121(15) -0.0072(16)
C4 0.0422(19) 0.039(2) 0.054(2) -0.0111(18) 0.0167(17) -0.0158(18)
C5 0.048(2) 0.0300(17) 0.052(2) -0.0004(17) 0.0229(17) -0.0009(17)
C6 0.0320(17) 0.0348(18) 0.0327(16) -0.0007(14) 0.0160(14) -0.0050(15)
C7 0.0357(18) 0.0292(18) 0.0369(17) 0.0040(14) 0.0166(15) 0.0041(15)
C8 0.0294(17) 0.045(2) 0.0298(16) 0.0035(14) 0.0087(14) 0.0013(15)
C9 0.0356(18) 0.0350(19) 0.0373(18) -0.0002(15) 0.0163(15) 0.0040(15)
C10 0.056(2) 0.051(2) 0.056(2) 0.0012(19) 0.0376(19) 0.0037(19)
C11 0.067(3) 0.059(3) 0.066(3) -0.009(2) 0.044(2) 0.009(2)
C12 0.080(3) 0.043(2) 0.067(3) -0.007(2) 0.041(2) 0.010(2)
C13 0.091(3) 0.039(2) 0.072(3) 0.002(2) 0.050(3) -0.002(2)
C14 0.063(2) 0.042(2) 0.052(2) -0.0007(17) 0.0363(19) -0.0003(18)
C15 0.0396(19) 0.0409(19) 0.0366(18) 0.0019(15) 0.0229(15) 0.0032(15)
C16 0.050(2) 0.055(2) 0.0383(18) -0.0027(18) 0.0234(16) 0.0046(19)
C17 0.051(2) 0.086(3) 0.035(2) -0.001(2) 0.0181(18) 0.008(2)
C18 0.046(2) 0.088(3) 0.042(2) 0.024(2) 0.0244(19) 0.021(2)
C19 0.062(2) 0.054(2) 0.064(3) 0.025(2) 0.042(2) 0.018(2)
C20 0.056(2) 0.042(2) 0.046(2) 0.0046(17) 0.0313(18) 0.0039(18)
C21 0.0371(18) 0.052(2) 0.0350(17) -0.0029(15) 0.0222(15) -0.0061(16)
C22 0.050(2) 0.069(3) 0.053(2) 0.003(2) 0.0257(19) -0.013(2)
C23 0.071(3) 0.095(4) 0.073(3) 0.004(3) 0.040(3) -0.031(3)
C24 0.041(2) 0.140(5) 0.059(3) -0.003(3) 0.022(2) -0.025(3)
C25 0.040(2) 0.109(4) 0.060(3) 0.008(3) 0.022(2) 0.007(3)
C26 0.046(2) 0.072(3) 0.055(2) 0.004(2) 0.026(2) 0.001(2)
C27 0.0340(18) 0.0407(19) 0.0344(17) 0.0082(15) 0.0138(15) -0.0014(15)
C28 0.070(3) 0.058(3) 0.049(2) 0.0067(19) 0.038(2) 0.000(2)
C29 0.083(3) 0.074(3) 0.058(2) 0.016(2) 0.045(2) -0.009(3)
C30 0.074(3) 0.061(3) 0.066(3) 0.023(2) 0.034(2) -0.007(2)
C31 0.077(3) 0.045(2) 0.075(3) 0.008(2) 0.044(2) -0.002(2)
C32 0.056(2) 0.044(2) 0.052(2) 0.0044(18) 0.0327(19) -0.0047(18)
C33 0.0364(18) 0.043(2) 0.0316(16) 0.0015(15) 0.0193(15) 0.0030(15)
C34 0.044(2) 0.048(2) 0.0428(19) 0.0017(17) 0.0255(17) 0.0053(17)
C35 0.065(3) 0.049(2) 0.058(2) 0.0068(19) 0.038(2) 0.018(2)
C36 0.044(2) 0.076(3) 0.069(3) 0.010(2) 0.032(2) 0.023(2)
C37 0.038(2) 0.082(3) 0.075(3) -0.007(2) 0.030(2) -0.004(2)
C38 0.0356(19) 0.058(2) 0.053(2) -0.0030(18) 0.0218(17) -0.0004(18)
C39 0.0350(18) 0.048(2) 0.0311(17) 0.0008(15) 0.0162(15) -0.0022(15)
C40 0.048(2) 0.080(3) 0.039(2) -0.010(2) 0.0169(18) 0.002(2)
C41 0.073(3) 0.098(4) 0.050(2) -0.024(2) 0.023(2) -0.005(3)
C42 0.061(3) 0.113(4) 0.039(2) -0.013(3) 0.006(2) -0.021(3)
C43 0.038(2) 0.103(4) 0.047(2) 0.009(2) 0.0102(19) 0.001(2)
C44 0.043(2) 0.066(3) 0.0410(19) 0.001(2) 0.0175(16) 0.002(2)
O3 0.112(3) 0.061(2) 0.192(5) 0.001(3) 0.082(4) -0.009(2)

loop_
_atom_type_symbol
_atom_type_description
_atom_type_scat_dispersion_real
_atom_type_scat_dispersion_imag
_atom_type_scat_source
C C 0.0033 0.0016 'International Tables Vol C Tables 4.2.6.8 and 6.1.1.4'
H H 0.0000 0.0000 'International Tables Vol C Tables 4.2.6.8 and 6.1.1.4'
N N 0.0061 0.0033 'International Tables Vol C Tables 4.2.6.8 and 6.1.1.4'
P P 0.1023 0.0942 'International Tables Vol C Tables 4.2.6.8 and 6.1.1.4'
S S 0.1246 0.1234 'International Tables Vol C Tables 4.2.6.8 and 6.1.1.4'
Cl Cl 0.1484 0.1585 'International Tables Vol C Tables 4.2.6.8 and 6.1.1.4'
Rh Rh -1.1178 0.9187 'International Tables Vol C Tables 4.2.6.8 and 6.1.1.4'
O O 0.0106 0.0060 'International Tables Vol C Tables 4.2.6.8 and 6.1.1.4'

loop_
_geom_angle_atom_site_label_1
_geom_angle_atom_site_label_2
_geom_angle_atom_site_label_3
_geom_angle
C1 Rh N3 79.73(10)
C1 Rh S1 160.14(9)
N3 Rh S1 80.46(7)
C1 Rh P1 88.87(8)
N3 Rh P1 100.28(7)
S1 Rh P1 93.27(3)
C1 Rh P2 90.24(8)
N3 Rh P2 93.89(7)
S1 Rh P2 92.51(3)
P1 Rh P2 165.40(3)
O1 S1 O2 112.74(16)
O1 S1 C8 102.70(15)
O2 S1 C8 100.94(15)
O1 S1 Rh 122.06(11)
O2 S1 Rh 116.24(11)
C8 S1 Rh 96.64(10)
C15 P1 C21 106.03(15)
C15 P1 C9 104.06(14)
C21 P1 C9 99.60(15)
C15 P1 Rh 114.05(10)
C21 P1 Rh 113.90(10)
C9 P1 Rh 117.54(11)
C33 P2 C27 106.22(15)
C33 P2 C39 104.82(15)
C27 P2 C39 99.45(14)
C33 P2 Rh 110.29(10)
C27 P2 Rh 116.16(11)
C39 P2 Rh 118.51(10)
C8 N2 N3 112.5(3)
C7 N3 N2 118.2(3)
C7 N3 Rh 115.68(19)
N2 N3 Rh 125.75(19)
C2 C1 C6 117.8(3)
C2 C1 Rh 129.8(2)
C6 C1 Rh 112.4(2)
C3 C2 C1 120.3(3)
C2 C3 C4 122.6(3)
C2 C3 Cl1 118.3(3)
C4 C3 Cl1 119.1(3)
C5 C4 C3 118.1(3)
C4 C5 C6 120.8(3)
C5 C6 C1 120.3(3)
C5 C6 C7 123.0(3)
C1 C6 C7 116.7(3)
N3 C7 C6 115.5(3)
N2 C8 N1 122.5(3)
N2 C8 S1 123.4(2)
N1 C8 S1 114.1(2)
C14 C9 C10 118.6(3)
C14 C9 P1 122.1(2)
C10 C9 P1 119.3(3)
C9 C10 C11 120.2(3)
C12 C11 C10 120.3(3)
C11 C12 C13 120.4(4)
C12 C13 C14 120.2(4)
C9 C14 C13 120.3(3)
C16 C15 C20 117.9(3)
C16 C15 P1 122.2(3)
C20 C15 P1 119.7(3)
C15 C16 C17 120.6(4)
C18 C17 C16 120.5(4)
C17 C18 C19 119.7(3)
C18 C19 C20 120.7(4)
C19 C20 C15 120.6(3)
C22 C21 C26 117.5(3)
C22 C21 P1 124.8(3)
C26 C21 P1 117.6(3)
C21 C22 C23 120.4(4)
C24 C23 C22 121.0(4)
C23 C24 C25 119.7(4)
C24 C25 C26 119.8(4)
C25 C26 C21 121.6(4)
C32 C27 C28 118.8(3)
C32 C27 P2 121.2(2)
C28 C27 P2 119.8(3)
C29 C28 C27 120.3(4)
C30 C29 C28 120.1(4)
C31 C30 C29 120.2(4)
C30 C31 C32 120.6(4)
C27 C32 C31 120.0(3)
C38 C33 C34 119.1(3)
C38 C33 P2 121.3(3)
C34 C33 P2 118.8(2)
C35 C34 C33 120.1(3)
C36 C35 C34 120.1(4)
C35 C36 C37 120.5(4)
C36 C37 C38 119.7(4)
C33 C38 C37 120.4(4)
C44 C39 C40 118.4(3)
C44 C39 P2 117.6(3)
C40 C39 P2 123.8(3)
C41 C40 C39 120.4(4)
C42 C41 C40 120.8(4)
C41 C42 C43 119.8(4)
C42 C43 C44 120.3(4)
C39 C44 C43 120.3(4)
N4 C45 C46 147.8

loop_
_geom_bond_atom_site_label_1
_geom_bond_atom_site_label_2
_geom_bond_distance
Rh C1 2.039(3)
Rh N3 2.096(2)
Rh S1 2.3366(8)
Rh P1 2.3380(8)
Rh P2 2.3483(8)
Cl1 C3 1.755(3)
S1 O1 1.461(2)
S1 O2 1.465(2)
S1 C8 1.855(3)
P1 C15 1.836(3)
P1 C21 1.838(3)
P1 C9 1.839(3)
P2 C33 1.828(3)
P2 C27 1.833(3)
P2 C39 1.839(3)
N1 C8 1.326(4)
N2 C8 1.298(4)
N2 N3 1.385(3)
N3 C7 1.301(4)
C1 C2 1.387(4)
C1 C6 1.417(4)
C2 C3 1.374(4)
C3 C4 1.382(5)
C4 C5 1.375(4)
C5 C6 1.400(4)
C6 C7 1.453(4)
C9 C14 1.381(4)
C9 C10 1.389(4)
C10 C11 1.388(5)
C11 C12 1.353(5)
C12 C13 1.364(5)
C13 C14 1.389(5)
C15 C16 1.379(4)
C15 C20 1.395(4)
C16 C17 1.397(5)
C17 C18 1.362(5)
C18 C19 1.364(5)
C19 C20 1.383(4)
C21 C22 1.381(5)
C21 C26 1.386(5)
C22 C23 1.389(5)
C23 C24 1.356(6)
C24 C25 1.365(6)
C25 C26 1.381(5)
C27 C32 1.381(4)
C27 C28 1.394(4)
C28 C29 1.385(5)
C29 C30 1.367(6)
C30 C31 1.366(5)
C31 C32 1.390(5)
C33 C38 1.384(4)
C33 C34 1.390(4)
C34 C35 1.385(4)
C35 C36 1.371(5)
C36 C37 1.372(5)
C37 C38 1.389(5)
C39 C44 1.382(4)
C39 C40 1.389(5)
C40 C41 1.384(5)
C41 C42 1.355(6)
C42 C43 1.372(6)
C43 C44 1.392(5)
N4 C45 1.1310
C45 C46 1.5135
